data_2001268
loop_
_publ_author_name
'Terao, H.'
'Kakuta, A.'
'Fukazawa, Y.'

_publ_section_title
;
 3-Aminoxanthene-9-one
;
_journal_issue 11
_journal_name_full 'Acta Crystallographica Section C'
_journal_page_first 2041
_journal_page_last 2042
_journal_paper_doi 10.1107/S010827019300410X
_journal_volume 49
_journal_year 1993
_chemical_formula_sum 'C13 H9 N O2'
_chemical_formula_weight 211.21
_space_group_crystal_system monoclinic
_space_group_IT_number 4
_space_group_name_Hall 'P 2yb'
_space_group_name_H-M_alt 'P 1 21 1'
_cell_angle_alpha 90.0
_cell_angle_beta 103.12(2)
_cell_angle_gamma 90.0
_cell_formula_units_Z 2
_cell_length_a 13.394(8)
_cell_length_b 4.718(2)
_cell_length_c 8.084(7)
_cell_measurement_reflns_used 25
_cell_measurement_temperature 296
_cell_measurement_theta_max 11
_cell_measurement_theta_min 8
_cell_volume 497.5(6)
_diffrn_measurement_device 'Syntex R3'
_diffrn_measurement_method 2\q-\w
_diffrn_radiation_type MoK\a
_diffrn_radiation_wavelength 0.71073
_diffrn_reflns_limit_h_max 17
_diffrn_reflns_limit_h_min 0
_diffrn_reflns_limit_k_max 6
_diffrn_reflns_limit_k_min 0
_diffrn_reflns_limit_l_max 10
_diffrn_reflns_limit_l_min -10
_diffrn_reflns_number 1276
_diffrn_reflns_theta_max 27.5
_diffrn_standards_decay_% 0.97-1.02
_diffrn_standards_interval_count 50
_diffrn_standards_number 3
_exptl_absorpt_coefficient_mu 0.090
_exptl_absorpt_correction_type none
_exptl_crystal_colour Colourless
_exptl_crystal_density_diffrn 1.41
_exptl_crystal_description Plate
_exptl_crystal_size_max 0.4
_exptl_crystal_size_mid 0.3
_exptl_crystal_size_min 0.2
_refine_diff_density_max 0.20
_refine_diff_density_min -0.16
_refine_ls_goodness_of_fit_obs 1.83
_refine_ls_hydrogen_treatment refall
_refine_ls_number_parameters 172
_refine_ls_number_reflns 1116
_refine_ls_R_factor_obs 0.043
_refine_ls_shift/esd_max 0.18
_refine_ls_structure_factor_coef F^2^
_refine_ls_weighting_details 'w = 1/\s(|F~o~|)^2^'
_refine_ls_weighting_scheme calc
_refine_ls_wR_factor_obs 0.056
_reflns_number_observed 1116
_reflns_number_total 1275
_reflns_observed_criterion |F~o~|>3\s(|F~o~|)
_cod_data_source_file oh1020.cif
_cod_data_source_block oh1020_structure_1_of_1
_cod_depositor_comments
;
 Adding the _atom_site_type_symbol data item.

 Antanas Vaitkus,
 2017-01-19

The following automatic conversions were performed:

'_refine_ls_weighting_scheme' value '1/\s(|F~o~|)^2^' was changed to
'calc'. New tag '_refine_ls_weighting_details' was created. The value
of the new tag was set to 'w = 1/\s(|F~o~|)^2^'.

Automatic conversion script
Id: cif_fix_values 3143 2015-03-26 13:38:13Z robertas 
;
_cod_original_cell_volume 497.5(5)
_cod_database_code 2001268

loop_
_space_group_symop_id
_space_group_symop_operation_xyz
1 x,y,z
2 -x,y+1/2,-z

loop_
_atom_site_label
_atom_site_type_symbol
_atom_site_fract_x
_atom_site_fract_y
_atom_site_fract_z
O1 O .1758(2) .2595 .8055(2)
O2 O .30850(10) .4909(8) .4162(2)
N N .0909(2) -.11050(10) .0262(4)
C1 C .1078(2) .0007(9) .4770(3)
C2 C .0787(2) -.1050(9) .3179(4)
C3 C .1247(2) -.0100(9) .1873(3)
C4 C .2024(2) .19120(10) .2261(3)
C4A C .2312(2) .2954(9) .3890(3)
C4B C .1847(2) .2071(9) .5192(3)
C5 C .4186(2) .80630(10) .5927(4)
C6 C .4525(2) .93620(10) .7464(4)
C7 C .4094(2) .87610(10) .8821(4)
C8 C .3316(2) .6806(9) .8636(4)
C8A C .2956(2) .5418(9) .7090(3)
C8B C .3395(2) .6089(9) .5733(3)
C9 C .2153(2) .3284(9) .6868(3)
H1 H .080(2) -.075(9) .570(3)
H2 H .037(2) -.2400(10) .291(3)
H4 H .240(2) .2500(10) .145(3)
H5 H .441(2) .849(9) .489(4)
H6 H .513(3) 1.0620(10) .758(5)
H7 H .431(2) .9610(10) .991(4)
H8 H .293(2) .637(8) .959(4)
HN1 H .058(2) -.2690(10) .011(4)
HN2 H .114(2) -.0390(10) -.060(4)

loop_
_geom_angle_atom_site_label_1
_geom_angle_atom_site_label_2
_geom_angle_atom_site_label_3
_geom_angle
_geom_angle_publ_flag
C4A O2 C8B 119.1(2) yes
C1 C2 C3 121.0(3) yes
N C3 C4 121.5(3) yes
C3 C4 C4A 119.5(3) yes
C4A C4 H4 118.4(16) no
O2 C4A C4B 121.9(2) yes
C1 C4B C4A 116.8(2) yes
C4A C4B C9 120.5(2) yes
C6 C5 H5 126.0(18) no
C5 C6 C7 121.2(3) yes
C7 C6 H6 122.(2) no
C6 C7 H7 123.6(18) no
C7 C8 C8A 120.8(3) yes
C8A C8 H8 116.0(18) no
C8 C8A C9 122.0(2) yes
O2 C8B C5 116.2(2) yes
C5 C8B C8A 120.7(3) yes
O1 C9 C8A 121.3(2) yes
C3 N HN2 121.(2) no
C2 C1 C4B 121.7(3) yes
C4B C1 H1 116.9(17) no
C1 C2 H2 123.6(19) no
N C3 C2 119.9(3) yes
C2 C3 C4 118.6(3) yes
C3 C4 H4 121.9(16) no
O2 C4A C4 115.6(2) yes
C4 C4A C4B 122.4(2) yes
C1 C4B C9 122.7(2) yes
C6 C5 C8B 119.3(3) yes
C8B C5 H5 114.5(18) no
C5 C6 H6 117.(2) no
C6 C7 C8 119.7(3) yes
C8 C7 H7 116.7(18) no
C7 C8 H8 123.1(18) no
C8 C8A C8B 118.4(2) yes
C8B C8A C9 119.6(2) yes
O2 C8B C8A 123.1(2) yes
O1 C9 C4B 122.9(2) yes
C4B C9 C8A 115.8(2) yes
C3 N HN1 119.(2) no
HN1 N HN2 118.(3) no
C2 C1 H1 121.3(17) no
C3 C2 H2 115.2(19) no

loop_
_geom_bond_atom_site_label_1
_geom_bond_atom_site_label_2
_geom_bond_distance
_geom_bond_publ_flag
O1 C9 1.239(3) yes
O2 C8B 1.362(3) yes
N HN1 0.86(4) no
C1 C2 1.352(4) yes
C2 C3 1.410(4) yes
C1 H1 0.98(3) no
C2 H2 0.84(3) no
C4 C4A 1.376(4) yes
C4B C9 1.442(3) yes
C5 C8B 1.392(4) yes
C7 C8 1.374(4) yes
C8A C8B 1.394(4) yes
O2 C4A 1.366(3) yes
N C3 1.363(4) yes
N HN2 0.89(4) no
C1 C4B 1.402(4) yes
C3 C4 1.391(4) yes
C4 H4 0.96(3) no
C4A C4B 1.403(3) yes
C5 C6 1.367(4) yes
C5 H5 0.98(3) no
C6 H6 0.99(4) no
C7 H7 0.95(3) no
C8 H8 1.04(3) no
C6 C7 1.380(4) yes
C8 C8A 1.397(4) yes
C8A C9 1.454(4) yes
